data_4502079
loop_
_publ_author_name
'Mouchaham, Georges'
'Roques, Nans'
'Imaz, Inhar'
'Duhayon, Carine'
'Sutter, Jean-Pascal'

_publ_section_title
;
 Driving the Assembling of Zirconium Tetraoxalate Metallotectons and
 Benzimidazolium Cations: From Three Dimensional Hydrogen-Bonded Compact
 Architectures to Open-Frameworks
;
_journal_issue 11
_journal_name_full 'Crystal Growth &amp; Design'
_journal_page_first 4906
_journal_paper_doi 10.1021/cg1009785
_journal_volume 10
_journal_year 2010
_chemical_formula_moiety '(C14 O28 Zr2), 6(C7 H6 Cl N2), 13.5(H2 O)'
_chemical_formula_sum 'C56 H63 Cl6 N12 O41.5 Zr2'
_chemical_formula_weight 1963.33
_space_group_IT_number 2
_symmetry_cell_setting triclinic
_symmetry_space_group_name_Hall '-P 1'
_symmetry_space_group_name_H-M 'P -1'
_atom_sites_solution_hydrogens geom
_atom_sites_solution_primary direct
_cell_angle_alpha 88.350(4)
_cell_angle_beta 88.096(5)
_cell_angle_gamma 86.067(5)
_cell_formula_units_Z 2
_cell_length_a 13.3247(14)
_cell_length_b 15.3217(16)
_cell_length_c 19.237(2)
_cell_measurement_reflns_used 9901
_cell_measurement_temperature 180
_cell_measurement_theta_max 28
_cell_measurement_theta_min 3
_cell_volume 3914.6(7)
_computing_cell_refinement 'Apex2 (Bruker AXS, 2006)'
_computing_data_collection 'Apex2 (Bruker AXS, 2006)'
_computing_data_reduction 'Apex2 (Bruker AXS, 2006)'
_computing_molecular_graphics 'CAMERON (Watkin et al., 1996)'
_computing_publication_material 'CRYSTALS (Betteridge et al., 2003)'
_computing_structure_refinement 'CRYSTALS (Betteridge et al., 2003)'
_computing_structure_solution 'SIR92 (Altomare et al., 1994)'
_diffrn_ambient_temperature 180
_diffrn_measured_fraction_theta_full 0.973
_diffrn_measured_fraction_theta_max 0.964
_diffrn_measurement_device 'Bruker Kappa Apex2'
_diffrn_measurement_device_type Area
_diffrn_measurement_method '\f & \w scans'
_diffrn_radiation_monochromator graphite
_diffrn_radiation_type 'Mo K\a'
_diffrn_radiation_wavelength 0.71073
_diffrn_reflns_av_R_equivalents 0.042
_diffrn_reflns_limit_h_max 16
_diffrn_reflns_limit_h_min -17
_diffrn_reflns_limit_k_max 19
_diffrn_reflns_limit_k_min -16
_diffrn_reflns_limit_l_max 24
_diffrn_reflns_limit_l_min -24
_diffrn_reflns_number 57089
_diffrn_reflns_theta_full 27.045
_diffrn_reflns_theta_max 27.597
_diffrn_reflns_theta_min 1.059
_diffrn_standards_number 0
_exptl_absorpt_coefficient_mu 0.576
_exptl_absorpt_correction_T_max 0.94
_exptl_absorpt_correction_T_min 0.89
_exptl_absorpt_correction_type multi-scan
_exptl_absorpt_process_details 'Blessing, acta cryst. (1995), a51, 33-38'
_exptl_crystal_colour colorless
_exptl_crystal_density_diffrn 1.666
_exptl_crystal_density_method 'not measured'
_exptl_crystal_description planar
_exptl_crystal_F_000 1970
_exptl_crystal_size_max 0.30
_exptl_crystal_size_mid 0.30
_exptl_crystal_size_min 0.10
_refine_diff_density_max 2.12
_refine_diff_density_min -0.77
_refine_ls_extinction_method None
_refine_ls_goodness_of_fit_ref 1.1113
_refine_ls_hydrogen_treatment constr
_refine_ls_matrix_type full
_refine_ls_number_parameters 1079
_refine_ls_number_reflns 11101
_refine_ls_number_restraints 0
_refine_ls_R_factor_all 0.0873
_refine_ls_R_factor_gt 0.0530
_refine_ls_shift/su_max 0.001343
_refine_ls_structure_factor_coef F
_refine_ls_weighting_details
;
 Method, part 1, Chebychev polynomial, (Watkin, 1994, Prince, 1982) 
 [weight] = 1.0/[A~0~*T~0~(x)+A~1~*T~1~(x) ... +A~n-1~]*T~n-1~(x)] 
 where A~i~ are the Chebychev coefficients listed below and x= Fcalc/Fmax 
 Method = Robust Weighting (Prince, 1982) 
 W = [weight] * [1-(deltaF/6*sigmaF)^2^]^2^ 
 A~i~ are: 
 0.799 0.573 0.470 
;
_refine_ls_weighting_scheme calc
_refine_ls_wR_factor_all 0.0802
_refine_ls_wR_factor_gt 0.0531
_refine_ls_wR_factor_ref 0.0506
_reflns_limit_h_max 17
_reflns_limit_h_min -17
_reflns_limit_k_max 19
_reflns_limit_k_min -19
_reflns_limit_l_max 24
_reflns_limit_l_min 0
_reflns_number_gt 12199
_reflns_number_total 17504
_reflns_threshold_expression I>2.0\s(I)
_oxford_refine_ls_r_factor_ref 0.0479
_oxford_reflns_number_all 17449
_oxford_reflns_threshold_expression_ref I>3.0\s(I)
_cod_data_source_file cg1009785_si_008.cif
_cod_data_source_block 1
_cod_depositor_comments
;
The following automatic conversions were performed:

'_symmetry_cell_setting' value 'Triclinic' changed to 'triclinic'
according to /home/saulius/struct/CIF-dictionaries/cif_core.dic
dictionary named 'cif_core.dic' version 2.4.2 from 2011-04-26.

Automatic conversion script
Id: cif_fix_values 1715 2011-07-08 13:25:40Z adriana 
;
_cod_original_cell_volume 3914.7(7)
_cod_original_sg_symbol_H-M 'P -1 '
_cod_original_formula_sum 'C56 H63 Cl6 N12 O41.50 Zr2'
_cod_database_code 4502079

loop_
_symmetry_equiv_pos_as_xyz
x,y,z
-x,-y,-z

loop_
_atom_site_label
_atom_site_type_symbol
_atom_site_fract_x
_atom_site_fract_y
_atom_site_fract_z
_atom_site_U_iso_or_equiv
_atom_site_occupancy
_atom_site_adp_type
_atom_site_refinement_flags_posn
Zr1 Zr 0.27334(2) 0.71846(2) 0.798715(17) 0.0139 1.0000 Uani .
Zr2 Zr 0.71327(2) 0.78246(2) 0.782716(18) 0.0152 1.0000 Uani .
C1 C 0.4939(3) 0.7518(2) 0.82909(19) 0.0174 1.0000 Uani .
C2 C 0.4925(3) 0.7518(2) 0.75047(19) 0.0174 1.0000 Uani .
C3 C 0.2010(3) 0.8764(2) 0.88499(19) 0.0194 1.0000 Uani .
C4 C 0.2255(3) 0.9134(2) 0.81193(19) 0.0189 1.0000 Uani .
C5 C 0.0756(3) 0.6661(2) 0.7472(2) 0.0216 1.0000 Uani .
C6 C 0.1390(3) 0.6846(2) 0.6809(2) 0.0206 1.0000 Uani .
C7 C 0.2983(3) 0.5505(2) 0.88809(19) 0.0178 1.0000 Uani .
C8 C 0.3260(3) 0.5226(2) 0.8135(2) 0.0205 1.0000 Uani .
C9 C 0.7007(3) 0.9485(2) 0.86884(19) 0.0183 1.0000 Uani .
C10 C 0.6730(3) 0.9801(2) 0.7953(2) 0.0224 1.0000 Uani .
C11 C 0.8503(3) 0.8033(2) 0.6551(2) 0.0228 1.0000 Uani .
C12 C 0.9139(3) 0.8236(2) 0.7168(2) 0.0223 1.0000 Uani .
C13 C 0.7921(3) 0.6236(2) 0.87000(19) 0.0195 1.0000 Uani .
C14 C 0.7704(3) 0.5871(2) 0.7990(2) 0.0219 1.0000 Uani .
C15 C 0.3239(3) 0.3142(2) 0.9730(2) 0.0221 1.0000 Uani .
C16 C 0.3700(3) 0.1789(2) 0.94655(19) 0.0179 1.0000 Uani .
C17 C 0.3937(3) 0.0890(2) 0.9466(2) 0.0216 1.0000 Uani .
C18 C 0.4212(3) 0.0560(2) 0.8829(2) 0.0232 1.0000 Uani .
C19 C 0.4257(3) 0.1064(3) 0.8217(2) 0.0248 1.0000 Uani .
C20 C 0.4044(3) 0.1956(3) 0.8224(2) 0.0229 1.0000 Uani .
C21 C 0.3764(3) 0.2309(2) 0.8867(2) 0.0189 1.0000 Uani .
C22 C 0.6354(3) 0.1693(3) 0.9608(2) 0.0227 1.0000 Uani .
C23 C 0.6011(3) 0.3094(2) 0.93931(19) 0.0194 1.0000 Uani .
C24 C 0.5809(3) 0.3996(2) 0.9435(2) 0.0210 1.0000 Uani .
C25 C 0.5750(3) 0.4435(2) 0.8802(2) 0.0244 1.0000 Uani .
C26 C 0.5873(3) 0.4027(3) 0.8161(2) 0.0272 1.0000 Uani .
C27 C 0.6073(3) 0.3138(3) 0.8130(2) 0.0240 1.0000 Uani .
C28 C 0.6146(3) 0.2682(2) 0.8762(2) 0.0189 1.0000 Uani .
C29 C 0.8296(3) 0.3806(3) 0.9608(2) 0.0240 1.0000 Uani .
C30 C 0.8623(3) 0.2464(2) 0.92431(19) 0.0186 1.0000 Uani .
C31 C 0.8826(3) 0.1567(2) 0.9172(2) 0.0231 1.0000 Uani .
C32 C 0.8971(3) 0.1294(3) 0.8497(2) 0.0277 1.0000 Uani .
C33 C 0.8894(3) 0.1856(3) 0.7915(2) 0.0318 1.0000 Uani .
C34 C 0.8696(3) 0.2744(3) 0.7994(2) 0.0298 1.0000 Uani .
C35 C 0.8574(3) 0.3040(2) 0.8665(2) 0.0213 1.0000 Uani .
C36 C 0.1265(3) 0.1087(3) 0.9659(2) 0.0286 1.0000 Uani .
C37 C 0.1059(3) 0.2472(3) 0.9352(2) 0.0240 1.0000 Uani .
C38 C 0.0872(3) 0.3376(3) 0.9330(3) 0.0351 1.0000 Uani .
C39 C 0.0983(3) 0.3765(3) 0.8688(3) 0.0445 1.0000 Uani .
C40 C 0.1287(4) 0.3311(4) 0.8103(3) 0.0481 1.0000 Uani .
C41 C 0.1485(4) 0.2416(4) 0.8120(3) 0.0409 1.0000 Uani .
C42 C 0.1364(3) 0.1999(3) 0.8772(2) 0.0267 1.0000 Uani .
C43 C 0.8180(5) 0.0974(3) 0.4033(3) 0.0456 1.0000 Uani .
C44 C 0.9160(4) 0.1016(3) 0.4934(3) 0.0357 1.0000 Uani .
C45 C 0.9927(4) 0.1110(3) 0.5389(3) 0.0399 1.0000 Uani .
C46 C 0.9782(4) 0.0783(3) 0.6049(3) 0.0407 1.0000 Uani .
C47 C 0.8910(4) 0.0374(3) 0.6271(3) 0.0376 1.0000 Uani .
C48 C 0.8154(4) 0.0284(3) 0.5819(2) 0.0363 1.0000 Uani .
C49 C 0.8297(4) 0.0612(3) 0.5144(2) 0.0329 1.0000 Uani .
C50 C 0.8656(5) 0.5306(4) 0.6350(3) 0.0483 1.0000 Uani .
C51 C 0.9190(3) 0.5901(3) 0.5373(2) 0.0301 1.0000 Uani .
C52 C 0.9677(4) 0.6373(3) 0.4859(3) 0.0434 1.0000 Uani .
C53 C 0.9364(5) 0.6253(4) 0.4191(3) 0.0559 1.0000 Uani .
C54 C 0.8627(6) 0.5701(5) 0.4053(3) 0.0672 1.0000 Uani .
C55 C 0.8152(5) 0.5232(4) 0.4556(3) 0.0566 1.0000 Uani .
C56 C 0.8448(3) 0.5334(3) 0.5232(3) 0.0359 1.0000 Uani .
N1 N 0.3362(2) 0.2336(2) 0.99935(17) 0.0214 1.0000 Uani .
N2 N 0.3485(2) 0.3157(2) 0.90591(17) 0.0199 1.0000 Uani .
N3 N 0.6141(2) 0.2450(2) 0.99085(17) 0.0220 1.0000 Uani .
N4 N 0.6360(2) 0.1796(2) 0.89210(17) 0.0205 1.0000 Uani .
N5 N 0.8434(2) 0.2973(2) 0.98222(17) 0.0218 1.0000 Uani .
N6 N 0.8377(2) 0.3868(2) 0.89248(18) 0.0247 1.0000 Uani .
N7 N 0.1005(3) 0.1876(2) 0.99053(19) 0.0279 1.0000 Uani .
N8 N 0.1481(3) 0.1135(2) 0.8991(2) 0.0289 1.0000 Uani .
N9 N 0.9051(4) 0.1239(3) 0.4235(2) 0.0451 1.0000 Uani .
N10 N 0.7708(3) 0.0603(3) 0.4560(2) 0.0418 1.0000 Uani .
N11 N 0.9292(3) 0.5855(3) 0.6082(2) 0.0365 1.0000 Uani .
N12 N 0.8147(3) 0.4984(3) 0.5861(2) 0.0483 1.0000 Uani .
Cl1 Cl 0.45101(8) -0.05612(6) 0.87863(6) 0.0334 1.0000 Uani .
Cl2 Cl 0.55247(8) 0.55654(6) 0.88038(6) 0.0317 1.0000 Uani .
Cl3 Cl 0.92863(9) 0.01914(7) 0.83622(7) 0.0404 1.0000 Uani .
Cl4 Cl 0.07156(11) 0.48926(9) 0.86068(12) 0.0718 1.0000 Uani .
Cl5 Cl 1.07234(11) 0.08296(11) 0.66498(9) 0.0599 1.0000 Uani .
Cl6 Cl 1.0010(2) 0.68404(15) 0.35364(11) 0.0863 0.8300 Uani .
Cl7 Cl 0.7979(13) 0.5386(9) 0.3280(4) 0.1084 0.1700 Uani .
O1 O 0.41135(19) 0.74259(16) 0.86097(13) 0.0191 1.0000 Uani .
O2 O 0.41011(19) 0.73790(18) 0.72536(13) 0.0211 1.0000 Uani .
O3 O 0.57683(19) 0.76054(17) 0.85517(13) 0.0198 1.0000 Uani .
O4 O 0.57438(19) 0.76450(18) 0.71950(14) 0.0222 1.0000 Uani .
O5 O 0.2123(2) 0.79168(16) 0.88877(13) 0.0196 1.0000 Uani .
O6 O 0.2582(2) 0.85514(17) 0.76877(14) 0.0224 1.0000 Uani .
O7 O 0.1768(3) 0.92392(18) 0.93299(15) 0.0330 1.0000 Uani .
O8 O 0.2170(2) 0.99282(17) 0.79953(15) 0.0268 1.0000 Uani .
O9 O 0.1211(2) 0.68229(17) 0.80347(14) 0.0212 1.0000 Uani .
O10 O 0.2242(2) 0.71440(17) 0.69332(13) 0.0218 1.0000 Uani .
O11 O -0.0079(2) 0.6391(2) 0.74407(16) 0.0293 1.0000 Uani .
O12 O 0.1077(2) 0.6718(2) 0.62340(15) 0.0318 1.0000 Uani .
O13 O 0.2726(2) 0.63256(16) 0.89193(13) 0.0199 1.0000 Uani .
O14 O 0.3259(2) 0.58659(17) 0.76898(14) 0.0226 1.0000 Uani .
O15 O 0.3024(2) 0.49721(17) 0.93620(14) 0.0263 1.0000 Uani .
O16 O 0.3460(2) 0.44542(17) 0.80132(15) 0.0280 1.0000 Uani .
O17 O 0.7201(2) 0.86512(16) 0.87384(14) 0.0214 1.0000 Uani .
O18 O 0.6650(2) 0.91734(17) 0.75274(14) 0.0237 1.0000 Uani .
O19 O 0.7019(2) 0.99960(18) 0.91576(15) 0.0279 1.0000 Uani .
O20 O 0.6597(2) 1.05838(18) 0.78165(16) 0.0313 1.0000 Uani .
O21 O 0.7604(2) 0.78639(18) 0.67361(14) 0.0230 1.0000 Uani .
O22 O 0.86553(19) 0.81790(19) 0.77597(14) 0.0234 1.0000 Uani .
O23 O 0.8868(2) 0.8042(2) 0.59605(15) 0.0323 1.0000 Uani .
O24 O 1.0007(2) 0.8428(2) 0.70849(16) 0.0320 1.0000 Uani .
O25 O 0.7731(2) 0.70731(17) 0.87181(14) 0.0225 1.0000 Uani .
O26 O 0.7303(2) 0.64483(17) 0.75669(14) 0.0235 1.0000 Uani .
O27 O 0.8211(2) 0.57573(18) 0.91756(15) 0.0289 1.0000 Uani .
O28 O 0.7892(2) 0.50974(18) 0.78748(15) 0.0267 1.0000 Uani .
O290 O 0.6214(3) 0.9479(3) 0.4910(2) 0.0565 1.0000 Uani .
O30 O 0.6597(3) 0.9800(3) 0.3284(2) 0.0597 1.0000 Uani .
O310 O 0.2568(3) 0.2092(3) 0.50709(19) 0.0510 1.0000 Uani .
O32 O 0.4723(4) 0.0537(4) 0.3691(2) 0.0756 1.0000 Uani .
O330 O 0.0145(2) 0.2060(3) 0.11333(18) 0.0480 1.0000 Uani .
O340 O 0.7210(4) 0.8048(3) 0.3457(2) 0.0738 1.0000 Uani .
O35 O 0.3958(3) 0.3324(3) 0.4696(3) 0.0654 1.0000 Uani .
O360 O 0.5965(3) 0.4316(3) 0.3704(2) 0.0613 1.0000 Uani .
O37 O 0.5156(4) 0.5879(3) 0.4230(2) 0.0670 1.0000 Uani .
O38 O 0.3868(3) 0.4339(3) 0.3468(3) 0.0675 1.0000 Uani .
O39 O 0.6107(7) 0.6644(4) 0.3123(3) 0.0478 0.5000 Uani .
O400 O 0.5420(5) 0.1996(4) 0.4427(3) 0.0386 0.5000 Uani .
O410 O 0.7018(5) 0.3028(4) 0.4546(3) 0.0364 0.5000 Uani .
O42 O 0.4404(8) 0.8629(6) 0.4236(5) 0.0750 0.5000 Uani .
O430 O 0.3116(4) 0.6393(4) 0.4091(4) 0.0943 1.0000 Uani .
O450 O 0.3306(7) 0.7993(7) 0.3292(5) 0.0698 0.5000 Uani .
H151 H 0.3012 0.3635 0.9985 0.0282 1.0000 Uiso R
H171 H 0.3901 0.0540 0.9870 0.0264 1.0000 Uiso R
H191 H 0.4426 0.0785 0.7798 0.0302 1.0000 Uiso R
H201 H 0.4087 0.2300 0.7813 0.0280 1.0000 Uiso R
H221 H 0.6482 0.1156 0.9848 0.0280 1.0000 Uiso R
H241 H 0.5725 0.4280 0.9861 0.0264 1.0000 Uiso R
H261 H 0.5819 0.4369 0.7753 0.0331 1.0000 Uiso R
H271 H 0.6146 0.2860 0.7703 0.0299 1.0000 Uiso R
H291 H 0.8150 0.4279 0.9902 0.0301 1.0000 Uiso R
H311 H 0.8860 0.1182 0.9557 0.0292 1.0000 Uiso R
H331 H 0.8981 0.1634 0.7463 0.0382 1.0000 Uiso R
H341 H 0.8653 0.3130 0.7613 0.0372 1.0000 Uiso R
H361 H 0.1285 0.0566 0.9931 0.0363 1.0000 Uiso R
H381 H 0.0683 0.3704 0.9721 0.0435 1.0000 Uiso R
H401 H 0.1357 0.3626 0.7679 0.0571 1.0000 Uiso R
H411 H 0.1695 0.2099 0.7724 0.0514 1.0000 Uiso R
H431 H 0.7940 0.1045 0.3577 0.0552 1.0000 Uiso R
H451 H 1.0512 0.1381 0.5251 0.0490 1.0000 Uiso R
H471 H 0.8840 0.0165 0.6741 0.0457 1.0000 Uiso R
H481 H 0.7563 0.0015 0.5957 0.0453 1.0000 Uiso R
H501 H 0.8579 0.5165 0.6829 0.0593 1.0000 Uiso R
H521 H 1.0193 0.6739 0.4952 0.0530 1.0000 Uiso R
H551 H 0.7655 0.4854 0.4453 0.0702 1.0000 Uiso R
H41 H 0.6478 0.1374 0.8630 0.0253 1.0000 Uiso R
H421 H 0.4932 0.8390 0.4112 0.1055 0.5000 Uiso R
H11 H 0.3228 0.2177 1.0422 0.0265 1.0000 Uiso R
H81 H 0.1688 0.0698 0.8731 0.0354 1.0000 Uiso R
H422 H 0.4334 0.8869 0.4600 0.1058 0.5000 Uiso R
H31 H 0.6077 0.2527 1.0351 0.0273 1.0000 Uiso R
H51 H 0.8391 0.2782 1.0252 0.0275 1.0000 Uiso R
H91 H 0.9493 0.1488 0.3968 0.0542 1.0000 Uiso R
H61 H 0.8323 0.4343 0.8677 0.0295 1.0000 Uiso R
H3102 H 0.2144 0.1994 0.4784 0.0771 1.0000 Uiso R
H71 H 0.0841 0.2001 1.0335 0.0345 1.0000 Uiso R
H3401 H 0.6861 0.7617 0.3454 0.1133 1.0000 Uiso R
H3301 H 0.0571 0.1954 0.1442 0.0711 1.0000 Uiso R
H21 H 0.3470 0.3619 0.8786 0.0248 1.0000 Uiso R
H372 H 0.5139 0.5371 0.4078 0.1024 1.0000 Uiso R
H3101 H 0.2982 0.2450 0.4948 0.0773 1.0000 Uiso R
H3302 H -0.0235 0.2485 0.1249 0.0715 1.0000 Uiso R
H302 H 0.6660 0.9276 0.3434 0.0934 1.0000 Uiso R
H111 H 0.9714 0.6135 0.6307 0.0465 1.0000 Uiso R
H3402 H 0.7402 0.7993 0.3868 0.1131 1.0000 Uiso R
H101 H 0.7128 0.0372 0.4546 0.0515 1.0000 Uiso R
H321 H 0.5249 0.0365 0.3474 0.1114 1.0000 Uiso R
H301 H 0.6971 0.9917 0.2939 0.0933 1.0000 Uiso R
H371 H 0.5549 0.6032 0.4525 0.1024 1.0000 Uiso R
H322 H 0.4260 0.0583 0.3408 0.1111 1.0000 Uiso R
H3602 H 0.6280 0.4177 0.3338 0.0943 1.0000 Uiso R
H3601 H 0.6185 0.3992 0.4030 0.0943 1.0000 Uiso R
H121 H 0.7696 0.4601 0.5923 0.0596 1.0000 Uiso R
H531 H 0.9667 0.6562 0.3820 0.0660 0.1700 Uiso R
H541 H 0.8446 0.5645 0.3589 0.0796 0.8300 Uiso R

loop_
_atom_site_aniso_label
_atom_site_aniso_U_11
_atom_site_aniso_U_22
_atom_site_aniso_U_33
_atom_site_aniso_U_23
_atom_site_aniso_U_13
_atom_site_aniso_U_12
Zr1 0.01474(16) 0.01166(15) 0.01561(17) -0.00066(12) 0.00013(12) -0.00220(12)
Zr2 0.01423(16) 0.01274(16) 0.01859(18) -0.00043(12) 0.00108(13) -0.00193(12)
C1 0.0201(18) 0.0111(15) 0.0211(19) 0.0012(13) 0.0018(14) -0.0032(13)
C2 0.0177(17) 0.0122(16) 0.0222(19) -0.0011(13) -0.0004(14) 0.0001(13)
C3 0.0225(18) 0.0160(17) 0.0197(18) -0.0026(14) -0.0006(14) 0.0000(14)
C4 0.0208(17) 0.0151(16) 0.0207(18) 0.0001(14) -0.0023(14) -0.0004(13)
C5 0.0212(18) 0.0177(17) 0.027(2) -0.0011(14) -0.0041(15) -0.0042(14)
C6 0.0192(17) 0.0188(17) 0.0244(19) -0.0014(14) -0.0024(14) -0.0040(14)
C7 0.0189(17) 0.0122(15) 0.0228(18) -0.0007(13) -0.0001(14) -0.0036(13)
C8 0.0178(17) 0.0179(18) 0.026(2) -0.0012(14) -0.0001(14) -0.0009(14)
C9 0.0159(16) 0.0153(16) 0.0241(19) -0.0026(14) 0.0019(14) -0.0052(13)
C10 0.0179(17) 0.0173(18) 0.032(2) -0.0016(15) 0.0008(15) -0.0003(14)
C11 0.0229(18) 0.0162(17) 0.029(2) 0.0029(14) 0.0027(15) 0.0001(14)
C12 0.0180(18) 0.0211(18) 0.027(2) 0.0050(15) 0.0039(15) -0.0021(14)
C13 0.0170(17) 0.0189(17) 0.0217(18) 0.0011(14) 0.0045(14) 0.0009(13)
C14 0.0236(19) 0.0161(17) 0.026(2) 0.0025(14) 0.0048(15) -0.0023(14)
C15 0.0218(18) 0.0175(17) 0.027(2) -0.0008(14) -0.0027(15) -0.0018(14)
C16 0.0170(16) 0.0170(16) 0.0201(18) -0.0019(13) -0.0025(13) -0.0021(13)
C17 0.0206(18) 0.0150(17) 0.029(2) -0.0001(14) -0.0004(15) -0.0013(14)
C18 0.0192(18) 0.0158(17) 0.035(2) -0.0028(15) -0.0015(15) -0.0059(14)
C19 0.0261(19) 0.0247(19) 0.024(2) -0.0081(15) -0.0009(15) -0.0044(15)
C20 0.0228(18) 0.0223(18) 0.0237(19) 0.0011(15) -0.0010(15) -0.0037(15)
C21 0.0189(17) 0.0143(16) 0.0243(19) -0.0017(13) -0.0017(14) -0.0055(13)
C22 0.0214(18) 0.0194(18) 0.028(2) 0.0012(15) 0.0001(15) -0.0037(14)
C23 0.0167(17) 0.0193(17) 0.0227(18) -0.0007(14) -0.0023(14) -0.0038(13)
C24 0.0183(17) 0.0170(17) 0.028(2) -0.0079(14) 0.0001(15) -0.0026(13)
C25 0.0168(17) 0.0167(17) 0.039(2) 0.0018(15) -0.0014(16) -0.0012(14)
C26 0.026(2) 0.0227(19) 0.033(2) 0.0051(16) -0.0018(16) -0.0043(16)
C27 0.0206(18) 0.0253(19) 0.027(2) -0.0039(15) -0.0011(15) -0.0035(15)
C28 0.0157(17) 0.0166(17) 0.0250(19) -0.0050(14) 0.0012(14) -0.0031(13)
C29 0.0209(18) 0.0222(18) 0.029(2) -0.0053(15) 0.0043(15) -0.0022(14)
C30 0.0141(16) 0.0217(18) 0.0200(18) 0.0000(14) 0.0010(13) -0.0032(13)
C31 0.0170(17) 0.0164(17) 0.036(2) 0.0037(15) 0.0048(15) -0.0035(14)
C32 0.0203(19) 0.0189(18) 0.044(3) -0.0056(17) 0.0067(17) -0.0061(15)
C33 0.029(2) 0.037(2) 0.029(2) -0.0110(18) 0.0047(17) -0.0024(18)
C34 0.033(2) 0.030(2) 0.025(2) 0.0052(16) 0.0024(17) -0.0002(17)
C35 0.0189(18) 0.0194(17) 0.0253(19) 0.0020(14) 0.0043(14) -0.0030(14)
C36 0.028(2) 0.0197(19) 0.038(2) 0.0007(16) -0.0040(18) -0.0009(16)
C37 0.0175(17) 0.0198(18) 0.035(2) 0.0002(15) 0.0009(15) -0.0032(14)
C38 0.020(2) 0.022(2) 0.063(3) 0.000(2) -0.005(2) -0.0008(16)
C39 0.022(2) 0.030(2) 0.081(4) 0.020(2) -0.015(2) -0.0054(18)
C40 0.038(3) 0.059(3) 0.049(3) 0.033(3) -0.019(2) -0.020(2)
C41 0.029(2) 0.058(3) 0.037(3) 0.003(2) -0.0035(19) -0.015(2)
C42 0.0175(18) 0.031(2) 0.033(2) -0.0056(17) -0.0025(16) -0.0051(15)
C43 0.061(3) 0.034(3) 0.040(3) 0.002(2) 0.007(2) 0.001(2)
C44 0.043(3) 0.022(2) 0.041(3) -0.0012(18) 0.019(2) -0.0055(18)
C45 0.038(3) 0.028(2) 0.054(3) -0.006(2) 0.023(2) -0.0066(19)
C46 0.033(2) 0.035(2) 0.054(3) -0.015(2) 0.005(2) 0.000(2)
C47 0.043(3) 0.034(2) 0.035(2) -0.0022(19) 0.007(2) -0.004(2)
C48 0.036(2) 0.034(2) 0.039(3) 0.0040(19) 0.010(2) -0.0086(19)
C49 0.037(2) 0.024(2) 0.037(2) 0.0014(17) 0.0085(19) -0.0027(18)
C50 0.064(3) 0.050(3) 0.031(3) -0.009(2) 0.011(2) -0.004(3)
C51 0.029(2) 0.032(2) 0.029(2) -0.0068(17) -0.0011(17) -0.0010(17)
C52 0.044(3) 0.035(3) 0.050(3) 0.002(2) 0.006(2) -0.002(2)
C53 0.081(4) 0.046(3) 0.038(3) 0.005(2) 0.015(3) 0.008(3)
C54 0.104(6) 0.062(4) 0.035(3) -0.009(3) -0.016(3) 0.006(4)
C55 0.062(4) 0.061(4) 0.050(3) -0.019(3) -0.020(3) -0.013(3)
C56 0.026(2) 0.043(3) 0.041(3) -0.014(2) -0.0031(18) -0.0108(19)
N1 0.0225(16) 0.0201(15) 0.0216(16) -0.0002(12) -0.0004(12) -0.0011(12)
N2 0.0197(15) 0.0147(14) 0.0256(17) -0.0003(12) 0.0000(12) -0.0024(12)
N3 0.0268(16) 0.0193(15) 0.0204(16) -0.0025(12) -0.0008(13) -0.0041(13)
N4 0.0198(15) 0.0152(14) 0.0268(17) -0.0048(12) -0.0010(13) -0.0021(12)
N5 0.0221(16) 0.0222(16) 0.0210(16) 0.0027(12) 0.0009(12) -0.0022(12)
N6 0.0229(16) 0.0181(15) 0.0324(19) 0.0026(13) 0.0047(14) -0.0004(13)
N7 0.0289(18) 0.0276(18) 0.0271(18) -0.0015(14) -0.0003(14) -0.0009(14)
N8 0.0262(17) 0.0184(16) 0.042(2) -0.0095(14) -0.0003(15) -0.0005(13)
N9 0.063(3) 0.0265(19) 0.043(2) 0.0087(17) 0.023(2) -0.0005(19)
N10 0.049(2) 0.035(2) 0.041(2) 0.0056(17) 0.0039(19) -0.0033(19)
N11 0.040(2) 0.038(2) 0.033(2) -0.0072(16) -0.0119(17) -0.0060(17)
N12 0.039(2) 0.056(3) 0.051(3) -0.009(2) 0.013(2) -0.019(2)
Cl1 0.0337(5) 0.0151(4) 0.0514(7) -0.0065(4) 0.0024(5) -0.0009(4)
Cl2 0.0303(5) 0.0157(4) 0.0484(6) 0.0015(4) 0.0030(4) 0.0003(4)
Cl3 0.0368(6) 0.0214(5) 0.0628(8) -0.0118(5) 0.0102(5) -0.0028(4)
Cl4 0.0411(7) 0.0309(7) 0.1426(17) 0.0339(8) -0.0160(8) -0.0060(6)
Cl5 0.0415(7) 0.0692(10) 0.0702(10) -0.0271(8) -0.0055(7) 0.0005(6)
Cl6 0.134(2) 0.0655(13) 0.0550(12) 0.0199(10) 0.0313(13) -0.0034(13)
Cl7 0.200(15) 0.124(10) 0.015(4) 0.005(5) -0.021(6) -0.107(11)
O1 0.0173(12) 0.0193(12) 0.0211(13) -0.0014(10) 0.0001(10) -0.0037(10)
O2 0.0175(13) 0.0279(14) 0.0188(13) -0.0027(11) -0.0003(10) -0.0065(11)
O3 0.0183(13) 0.0245(13) 0.0170(13) -0.0010(10) -0.0004(10) -0.0044(10)
O4 0.0160(12) 0.0320(15) 0.0188(13) -0.0022(11) 0.0040(10) -0.0046(11)
O5 0.0257(13) 0.0120(11) 0.0204(13) 0.0000(9) 0.0023(10) 0.0012(10)
O6 0.0305(14) 0.0156(12) 0.0207(13) 0.0014(10) 0.0032(11) -0.0014(11)
O7 0.057(2) 0.0146(13) 0.0266(15) -0.0023(11) 0.0090(14) 0.0024(13)
O8 0.0391(16) 0.0158(13) 0.0250(14) 0.0024(11) 0.0022(12) -0.0008(12)
O9 0.0205(13) 0.0227(13) 0.0210(13) 0.0000(10) 0.0017(10) -0.0064(10)
O10 0.0229(13) 0.0243(13) 0.0185(13) 0.0009(10) 0.0004(10) -0.0055(11)
O11 0.0240(14) 0.0326(16) 0.0328(16) 0.0002(12) -0.0027(12) -0.0122(12)
O12 0.0290(15) 0.0416(17) 0.0263(15) -0.0049(13) -0.0044(12) -0.0105(13)
O13 0.0245(13) 0.0116(11) 0.0237(13) -0.0026(10) 0.0014(10) -0.0018(10)
O14 0.0322(15) 0.0156(12) 0.0194(13) 0.0010(10) 0.0049(11) 0.0006(11)
O15 0.0370(16) 0.0156(12) 0.0258(14) 0.0016(11) 0.0031(12) -0.0013(11)
O16 0.0414(17) 0.0164(13) 0.0253(15) -0.0017(11) 0.0051(12) 0.0023(12)
O17 0.0243(13) 0.0149(12) 0.0254(14) -0.0021(10) 0.0010(11) -0.0031(10)
O18 0.0272(14) 0.0168(13) 0.0269(14) -0.0019(10) -0.0041(11) 0.0022(11)
O19 0.0367(16) 0.0174(13) 0.0300(15) -0.0046(11) -0.0002(12) -0.0043(12)
O20 0.0409(17) 0.0178(14) 0.0351(17) -0.0005(12) -0.0062(13) 0.0003(12)
O21 0.0228(13) 0.0252(14) 0.0214(14) -0.0008(11) 0.0027(11) -0.0058(11)
O22 0.0163(13) 0.0315(15) 0.0225(14) 0.0007(11) 0.0006(10) -0.0036(11)
O23 0.0301(16) 0.0405(18) 0.0262(16) -0.0006(13) 0.0060(12) -0.0056(13)
O24 0.0224(15) 0.0366(17) 0.0367(17) 0.0050(13) 0.0045(12) -0.0056(12)
O25 0.0272(14) 0.0155(12) 0.0250(14) -0.0027(10) -0.0038(11) 0.0000(10)
O26 0.0314(15) 0.0160(12) 0.0231(14) -0.0009(10) -0.0029(11) -0.0007(11)
O27 0.0398(17) 0.0229(14) 0.0229(14) 0.0036(11) -0.0054(12) 0.0053(12)
O28 0.0378(16) 0.0169(13) 0.0248(14) -0.0024(11) 0.0027(12) 0.0003(12)
O290 0.055(2) 0.061(3) 0.055(2) 0.0055(19) -0.0015(19) -0.015(2)
O30 0.058(2) 0.077(3) 0.044(2) 0.012(2) 0.0044(18) -0.012(2)
O310 0.050(2) 0.062(2) 0.042(2) -0.0011(18) -0.0105(17) -0.0111(19)
O32 0.080(3) 0.094(4) 0.047(2) 0.007(2) -0.008(2) 0.031(3)
O330 0.0258(16) 0.082(3) 0.0352(18) -0.0165(18) -0.0039(14) 0.0084(17)
O340 0.092(4) 0.077(3) 0.055(3) 0.001(2) -0.013(2) -0.022(3)
O35 0.062(3) 0.064(3) 0.073(3) -0.012(2) -0.001(2) -0.014(2)
O360 0.071(3) 0.065(3) 0.048(2) -0.017(2) 0.014(2) -0.004(2)
O37 0.072(3) 0.057(3) 0.074(3) -0.017(2) 0.001(2) -0.015(2)
O38 0.059(3) 0.062(3) 0.084(3) -0.023(2) -0.020(2) -0.006(2)
O39 0.091(6) 0.032(3) 0.023(3) -0.011(3) 0.011(3) -0.025(4)
O400 0.044(4) 0.037(3) 0.035(3) -0.018(3) -0.005(3) 0.005(3)
O410 0.0363(9) 0.0363(9) 0.0363(9) 0.0006(9) 0.0004(9) -0.0009(9)
O42 0.103(8) 0.051(5) 0.076(6) 0.020(4) -0.013(5) -0.042(5)
O430 0.074(3) 0.084(4) 0.128(5) -0.022(3) 0.017(3) -0.029(3)
O450 0.0697(9) 0.0697(9) 0.0697(9) -0.0003(9) -0.0006(9) -0.0031(9)

loop_
_atom_type_symbol
_atom_type_scat_dispersion_real
_atom_type_scat_dispersion_imag
_atom_type_scat_Cromer_Mann_a1
_atom_type_scat_Cromer_Mann_b1
_atom_type_scat_Cromer_Mann_a2
_atom_type_scat_Cromer_Mann_b2
_atom_type_scat_Cromer_Mann_a3
_atom_type_scat_Cromer_Mann_b3
_atom_type_scat_Cromer_Mann_a4
_atom_type_scat_Cromer_Mann_b4
_atom_type_scat_Cromer_Mann_c
_atom_type_scat_source
C 0.0033 0.0016 2.3100 20.8439 1.0200 10.2075 1.5886 0.5687 0.8650 51.6512 0.2156 'International Tables Vol C 4.2.6.8 and 6.1.1.4'
H 0.0000 0.0000 0.4930 10.5109 0.3229 26.1257 0.1402 3.1424 0.0408 57.7998 0.0030 'International Tables Vol C 4.2.6.8 and 6.1.1.4'
N 0.0061 0.0033 12.2126 0.0057 3.1322 9.8933 2.0125 28.9975 1.1663 0.5826 -11.5290 'International Tables Vol C 4.2.6.8 and 6.1.1.4'
Zr -2.9673 0.5597 17.8765 1.2762 10.9480 11.9160 5.4173 0.1176 3.6572 87.6627 2.0693 'International Tables Vol C 4.2.6.8 and 6.1.1.4'
O 0.0106 0.0060 3.0485 13.2771 2.2868 5.7011 1.5463 0.3239 0.8670 32.9089 0.2508 'International Tables Vol C 4.2.6.8 and 6.1.1.4'
Cl 0.1484 0.1585 11.4604 0.0104 7.1964 1.1662 6.2556 18.5194 1.6455 47.7784 -9.5574 'International Tables Vol C 4.2.6.8 and 6.1.1.4'

loop_
_geom_angle_atom_site_label_1
_geom_angle_atom_site_label_2
_geom_angle_atom_site_label_3
_geom_angle
_geom_angle_publ_flag
O1 Zr1 O2 69.52(9) yes
O1 Zr1 O5 75.60(9) yes
O2 Zr1 O5 131.73(9) yes
O1 Zr1 O6 90.04(10) yes
O2 Zr1 O6 75.82(10) yes
O5 Zr1 O6 71.85(9) yes
O1 Zr1 O9 145.84(10) yes
O2 Zr1 O9 144.07(10) yes
O5 Zr1 O9 78.73(10) yes
O6 Zr1 O9 103.00(10) yes
O1 Zr1 O10 141.51(9) yes
O2 Zr1 O10 72.10(9) yes
O5 Zr1 O10 131.76(10) yes
O6 Zr1 O10 77.80(10) yes
O9 Zr1 O10 72.61(10) yes
O1 Zr1 O13 71.87(9) yes
O2 Zr1 O13 125.50(10) yes
O5 Zr1 O13 69.90(9) yes
O6 Zr1 O13 140.63(10) yes
O9 Zr1 O13 78.39(10) yes
O1 Zr1 O14 95.34(10) yes
O2 Zr1 O14 75.50(10) yes
O5 Zr1 O14 141.18(9) yes
O6 Zr1 O14 146.77(10) yes
O9 Zr1 O14 90.68(10) yes
O10 Zr1 O13 136.92(10) yes
O10 Zr1 O14 77.72(10) yes
O13 Zr1 O14 71.40(9) yes
O3 Zr2 O4 69.57(9) yes
O3 Zr2 O17 71.20(9) yes
O4 Zr2 O17 126.39(10) yes
O3 Zr2 O18 95.48(10) yes
O4 Zr2 O18 77.70(10) yes
O17 Zr2 O18 71.23(10) yes
O3 Zr2 O21 142.20(10) yes
O4 Zr2 O21 72.72(10) yes
O17 Zr2 O21 137.73(10) yes
O18 Zr2 O21 78.78(10) yes
O3 Zr2 O22 145.72(10) yes
O4 Zr2 O22 144.00(10) yes
O17 Zr2 O22 78.13(10) yes
O18 Zr2 O22 88.72(11) yes
O21 Zr2 O22 71.99(10) yes
O3 Zr2 O25 74.64(10) yes
O4 Zr2 O25 130.33(10) yes
O17 Zr2 O25 68.76(10) yes
O18 Zr2 O25 139.87(10) yes
O21 Zr2 O25 131.91(10) yes
O3 Zr2 O26 92.11(10) yes
O4 Zr2 O26 76.85(10) yes
O17 Zr2 O26 139.38(10) yes
O18 Zr2 O26 148.90(10) yes
O21 Zr2 O26 76.83(10) yes
O22 Zr2 O25 80.33(10) yes
O22 Zr2 O26 101.66(11) yes
O25 Zr2 O26 71.18(10) yes
C2 C1 O1 116.5(3) yes
C2 C1 O3 116.5(3) yes
O1 C1 O3 127.1(3) yes
C1 C2 O2 115.6(3) yes
C1 C2 O4 115.7(3) yes
O2 C2 O4 128.8(3) yes
C4 C3 O5 112.6(3) yes
C4 C3 O7 121.6(3) yes
O5 C3 O7 125.7(3) yes
C3 C4 O6 113.8(3) yes
C3 C4 O8 120.6(3) yes
O6 C4 O8 125.6(3) yes
C6 C5 O9 112.7(3) yes
C6 C5 O11 121.0(3) yes
O9 C5 O11 126.3(4) yes
C5 C6 O10 113.1(3) yes
C5 C6 O12 121.1(3) yes
O10 C6 O12 125.8(4) yes
C8 C7 O13 112.8(3) yes
C8 C7 O15 120.6(3) yes
O13 C7 O15 126.6(3) yes
C7 C8 O14 113.8(3) yes
C7 C8 O16 120.0(3) yes
O14 C8 O16 126.3(4) yes
C10 C9 O17 113.0(3) yes
C10 C9 O19 120.9(3) yes
O17 C9 O19 126.1(4) yes
C9 C10 O18 113.7(3) yes
C9 C10 O20 120.1(3) yes
O18 C10 O20 126.2(4) yes
C12 C11 O21 112.7(3) yes
C12 C11 O23 120.3(3) yes
O21 C11 O23 127.0(4) yes
C11 C12 O22 113.0(3) yes
C11 C12 O24 121.4(4) yes
O22 C12 O24 125.6(4) yes
C14 C13 O25 112.1(3) yes
C14 C13 O27 121.2(3) yes
O25 C13 O27 126.6(4) yes
C13 C14 O26 113.4(3) yes
C13 C14 O28 120.4(3) yes
O26 C14 O28 126.2(4) yes
N1 C15 N2 110.5(3) yes
N1 C15 H151 124.7 no
N2 C15 H151 124.9 no
C17 C16 C21 122.3(3) yes
C17 C16 N1 131.2(4) yes
C21 C16 N1 106.5(3) yes
C16 C17 C18 114.9(4) yes
C16 C17 H171 122.3 no
C18 C17 H171 122.8 no
C17 C18 C19 124.0(4) yes
C17 C18 Cl1 117.6(3) yes
C19 C18 Cl1 118.4(3) yes
C18 C19 C20 120.7(4) yes
C18 C19 H191 118.9 no
C20 C19 H191 120.4 no
C19 C20 C21 116.5(4) yes
C19 C20 H201 120.9 no
C21 C20 H201 122.6 no
C20 C21 C16 121.6(3) yes
C20 C21 N2 131.8(3) yes
C16 C21 N2 106.6(3) yes
N3 C22 N4 110.5(3) yes
N3 C22 H221 124.6 no
N4 C22 H221 124.9 no
C24 C23 C28 122.1(4) yes
C24 C23 N3 131.1(3) yes
C28 C23 N3 106.8(3) yes
C23 C24 C25 114.6(3) yes
C23 C24 H241 122.6 no
C25 C24 H241 122.9 no
C24 C25 C26 123.9(4) yes
C24 C25 Cl2 117.8(3) yes
C26 C25 Cl2 118.3(3) yes
C25 C26 C27 120.8(4) yes
C25 C26 H261 119.0 no
C27 C26 H261 120.2 no
C26 C27 C28 116.4(4) yes
C26 C27 H271 121.3 no
C28 C27 H271 122.3 no
C27 C28 C23 122.2(3) yes
C27 C28 N4 131.6(3) yes
C23 C28 N4 106.2(3) yes
N5 C29 N6 110.3(3) yes
N5 C29 H291 124.8 no
N6 C29 H291 124.9 no
C31 C30 C35 121.8(4) yes
C31 C30 N5 132.0(4) yes
C35 C30 N5 106.2(3) yes
C30 C31 C32 115.2(4) yes
C30 C31 H311 121.9 no
C32 C31 H311 122.9 no
C31 C32 C33 123.7(4) yes
C31 C32 Cl3 118.3(3) yes
C33 C32 Cl3 118.0(3) yes
C32 C33 C34 120.3(4) yes
C32 C33 H331 120.4 no
C34 C33 H331 119.3 no
C33 C34 C35 117.3(4) yes
C33 C34 H341 121.6 no
C35 C34 H341 121.1 no
C30 C35 C34 121.6(4) yes
C30 C35 N6 106.2(3) yes
C34 C35 N6 132.1(4) yes
N7 C36 N8 110.9(4) yes
N7 C36 H361 124.3 no
N8 C36 H361 124.9 no
C38 C37 C42 122.8(4) yes
C38 C37 N7 130.4(4) yes
C42 C37 N7 106.8(4) yes
C37 C38 C39 115.1(5) yes
C37 C38 H381 123.5 no
C39 C38 H381 121.4 no
C38 C39 C40 123.3(5) yes
C38 C39 Cl4 118.2(5) yes
C40 C39 Cl4 118.6(4) yes
C39 C40 C41 122.1(5) yes
C39 C40 H401 118.4 no
C41 C40 H401 119.5 no
C40 C41 C42 115.7(5) yes
C40 C41 H411 122.9 no
C42 C41 H411 121.4 no
C41 C42 C37 120.9(4) yes
C41 C42 N8 132.5(4) yes
C37 C42 N8 106.5(4) yes
N9 C43 N10 110.0(5) yes
N9 C43 H431 124.7 no
N10 C43 H431 125.3 no
C45 C44 C49 121.3(4) yes
C45 C44 N9 132.7(4) yes
C49 C44 N9 106.1(5) yes
C44 C45 C46 116.3(4) yes
C44 C45 H451 121.8 no
C46 C45 H451 121.9 no
C45 C46 C47 123.1(5) yes
C45 C46 Cl5 119.7(4) yes
C47 C46 Cl5 117.1(4) yes
C46 C47 C48 120.4(5) yes
C46 C47 H471 119.8 no
C48 C47 H471 119.7 no
C47 C48 C49 116.9(4) yes
C47 C48 H481 121.9 no
C49 C48 H481 121.2 no
C48 C49 C44 122.0(5) yes
C48 C49 N10 131.6(4) yes
C44 C49 N10 106.3(4) yes
N11 C50 N12 110.5(5) yes
N11 C50 H501 124.7 no
N12 C50 H501 124.8 no
C52 C51 C56 122.7(4) yes
C52 C51 N11 131.3(4) yes
C56 C51 N11 105.9(4) yes
C51 C52 C53 114.9(5) yes
C51 C52 H521 122.8 no
C53 C52 H521 122.3 no
C52 C53 C54 122.4(5) yes
C52 C53 Cl6 114.5(5) yes
C54 C53 Cl6 123.1(5) yes
C52 C53 H531 118.6 no
C54 C53 H531 119.0 no
C53 C54 C55 122.8(5) yes
C53 C54 Cl7 136.4(6) yes
C55 C54 Cl7 100.7(6) yes
C53 C54 H541 118.6 no
C55 C54 H541 118.5 no
C54 C55 C56 116.4(5) yes
C54 C55 H551 121.9 no
C56 C55 H551 121.7 no
C51 C56 C55 120.8(5) yes
C51 C56 N12 106.2(4) yes
C55 C56 N12 133.1(5) yes
C16 N1 C15 108.3(3) yes
C16 N1 H11 126.0 no
C15 N1 H11 125.7 no
C21 N2 C15 108.2(3) yes
C21 N2 H21 126.0 no
C15 N2 H21 125.8 no
C23 N3 C22 108.4(3) yes
C23 N3 H31 125.9 no
C22 N3 H31 125.7 no
C28 N4 C22 108.1(3) yes
C28 N4 H41 127.4 no
C22 N4 H41 124.5 no
C30 N5 C29 108.3(3) yes
C30 N5 H51 126.0 no
C29 N5 H51 125.6 no
C35 N6 C29 108.9(3) yes
C35 N6 H61 125.0 no
C29 N6 H61 126.1 no
C37 N7 C36 107.3(4) yes
C37 N7 H71 126.0 no
C36 N7 H71 126.7 no
C42 N8 C36 108.5(3) yes
C42 N8 H81 125.6 no
C36 N8 H81 125.8 no
C44 N9 C43 108.8(4) yes
C44 N9 H91 125.5 no
C43 N9 H91 125.7 no
C49 N10 C43 108.9(5) yes
C49 N10 H101 125.2 no
C43 N10 H101 125.9 no
C51 N11 C50 108.5(4) yes
C51 N11 H111 125.1 no
C50 N11 H111 126.5 no
C56 N12 C50 109.0(4) yes
C56 N12 H121 125.4 no
C50 N12 H121 125.6 no
Zr1 O1 C1 119.0(2) yes
Zr1 O2 C2 119.3(2) yes
Zr2 O3 C1 118.8(2) yes
Zr2 O4 C2 119.4(2) yes
Zr1 O5 C3 120.1(2) yes
C4 O6 Zr1 121.5(2) yes
C5 O9 Zr1 120.7(2) yes
C6 O10 Zr1 120.2(2) yes
Zr1 O13 C7 120.9(2) yes
Zr1 O14 C8 120.8(2) yes
Zr2 O17 C9 121.0(2) yes
Zr2 O18 C10 120.4(2) yes
Zr2 O21 C11 120.8(2) yes
C12 O22 Zr2 121.5(2) yes
Zr2 O25 C13 121.7(2) yes
Zr2 O26 C14 121.2(2) yes
H302 O30 H301 115.1 no
H3102 O310 H3101 116.3 no
H321 O32 H322 107.5 no
H3301 O330 H3302 108.9 no
H3401 O340 H3402 98.5 no
H3602 O360 H3601 108.7 no
H372 O37 H371 125.7 no
H421 O42 H422 122.0 no

loop_
_geom_bond_atom_site_label_1
_geom_bond_atom_site_label_2
_geom_bond_distance
_geom_bond_publ_flag
Zr1 O1 2.284(3) yes
Zr1 O2 2.298(3) yes
Zr1 O5 2.194(2) yes
Zr1 O6 2.154(3) yes
Zr1 O9 2.138(3) yes
Zr1 O10 2.155(3) yes
Zr1 O13 2.194(3) yes
Zr1 O14 2.179(3) yes
Zr2 O3 2.291(2) yes
Zr2 O4 2.284(3) yes
Zr2 O17 2.200(3) yes
Zr2 O18 2.189(3) yes
Zr2 O21 2.171(3) yes
Zr2 O22 2.135(3) yes
Zr2 O25 2.179(3) yes
Zr2 O26 2.176(3) yes
C1 C2 1.513(5) yes
C1 O1 1.256(4) yes
C1 O3 1.246(4) yes
C2 O2 1.248(4) yes
C2 O4 1.249(4) yes
C3 C4 1.534(5) yes
C3 O5 1.297(4) yes
C3 O7 1.213(5) yes
C4 O6 1.282(5) yes
C4 O8 1.231(4) yes
C5 C6 1.537(5) yes
C5 O9 1.296(5) yes
C5 O11 1.216(5) yes
C6 O10 1.285(4) yes
C6 O12 1.220(5) yes
C7 C8 1.536(5) yes
C7 O13 1.284(4) yes
C7 O15 1.216(5) yes
C8 O14 1.283(5) yes
C8 O16 1.222(5) yes
C9 C10 1.531(6) yes
C9 O17 1.287(4) yes
C9 O19 1.213(4) yes
C10 O18 1.292(5) yes
C10 O20 1.223(5) yes
C11 C12 1.532(6) yes
C11 O21 1.280(5) yes
C11 O23 1.221(5) yes
C12 O22 1.292(5) yes
C12 O24 1.218(5) yes
C13 C14 1.535(5) yes
C13 O25 1.291(4) yes
C13 O27 1.213(5) yes
C14 O26 1.285(5) yes
C14 O28 1.220(5) yes
C15 N1 1.324(5) yes
C15 N2 1.320(5) yes
C15 H151 0.939 no
C16 C17 1.391(5) yes
C16 C21 1.385(5) yes
C16 N1 1.380(5) yes
C17 C18 1.369(6) yes
C17 H171 0.933 no
C18 C19 1.391(6) yes
C18 Cl1 1.740(4) yes
C19 C20 1.377(6) yes
C19 H191 0.937 no
C20 C21 1.393(5) yes
C20 H201 0.940 no
C21 N2 1.383(5) yes
C22 N3 1.320(5) yes
C22 N4 1.326(5) yes
C22 H221 0.940 no
C23 C24 1.393(5) yes
C23 C28 1.386(5) yes
C23 N3 1.385(5) yes
C24 C25 1.376(6) yes
C24 H241 0.939 no
C25 C26 1.397(6) yes
C25 Cl2 1.737(4) yes
C26 C27 1.372(6) yes
C26 H261 0.934 no
C27 C28 1.388(6) yes
C27 H271 0.936 no
C28 N4 1.395(5) yes
C29 N5 1.332(5) yes
C29 N6 1.317(5) yes
C29 H291 0.938 no
C30 C31 1.392(5) yes
C30 C35 1.400(5) yes
C30 N5 1.385(5) yes
C31 C32 1.380(6) yes
C31 H311 0.933 no
C32 C33 1.395(7) yes
C32 Cl3 1.738(4) yes
C33 C34 1.379(6) yes
C33 H331 0.943 no
C34 C35 1.382(6) yes
C34 H341 0.929 no
C35 N6 1.382(5) yes
C36 N7 1.331(5) yes
C36 N8 1.309(6) yes
C36 H361 0.941 no
C37 C38 1.390(6) yes
C37 C42 1.382(6) yes
C37 N7 1.386(5) yes
C38 C39 1.363(8) yes
C38 H381 0.936 no
C39 C40 1.374(9) yes
C39 Cl4 1.744(5) yes
C40 C41 1.379(8) yes
C40 H401 0.941 no
C41 C42 1.401(7) yes
C41 H411 0.939 no
C42 N8 1.378(5) yes
C43 N9 1.328(7) yes
C43 N10 1.311(7) yes
C43 H431 0.944 no
C44 C45 1.386(8) yes
C44 C49 1.387(6) yes
C44 N9 1.388(7) yes
C45 C46 1.364(8) yes
C45 H451 0.935 no
C46 C47 1.406(7) yes
C46 Cl5 1.740(5) yes
C47 C48 1.368(7) yes
C47 H471 0.954 no
C48 C49 1.390(7) yes
C48 H481 0.940 no
C49 N10 1.393(7) yes
C50 N11 1.318(7) yes
C50 N12 1.305(7) yes
C50 H501 0.944 no
C51 C52 1.380(7) yes
C51 C56 1.398(6) yes
C51 N11 1.373(6) yes
C52 C53 1.385(8) yes
C52 H521 0.942 no
C53 C54 1.377(10) yes
C53 Cl6 1.762(6) yes
C53 H531 0.940 no
C54 C55 1.355(10) yes
C54 Cl7 1.836(11) yes
C54 H541 0.940 no
C55 C56 1.388(7) yes
C55 H551 0.939 no
C56 N12 1.367(7) yes
N1 H11 0.870 no
N2 H21 0.868 no
N3 H31 0.864 no
N4 H41 0.871 no
N5 H51 0.871 no
N6 H61 0.859 no
N7 H71 0.871 no
N8 H81 0.872 no
N9 H91 0.869 no
N10 H101 0.873 no
N11 H111 0.865 no
N12 H121 0.872 no
O30 H302 0.844 no
O30 H301 0.840 no
O310 H3102 0.826 no
O310 H3101 0.829 no
O32 H321 0.835 no
O32 H322 0.834 no
O330 H3301 0.840 no
O330 H3302 0.827 no
O340 H3401 0.834 no
O340 H3402 0.841 no
O360 H3602 0.832 no
O360 H3601 0.837 no
O37 H372 0.842 no
O37 H371 0.833 no
O42 H421 0.803 no
O42 H422 0.801 no

loop_
_geom_hbond_atom_site_label_D
_geom_hbond_atom_site_label_H
_geom_hbond_atom_site_label_A
_geom_hbond_site_symmetry_A
_geom_hbond_angle_DHA
_geom_hbond_distance_DH
_geom_hbond_distance_HA
_geom_hbond_distance_DA
_geom_hbond_publ_flag
C15 H151 O27 2_667 146 0.94 2.42 3.240(6) yes
C17 H171 O19 2_667 151 0.93 2.36 3.207(6) yes
C20 H201 O39 2_666 168 0.94 2.40 3.320(6) yes
C27 H271 O450 2_666 167 0.94 2.41 3.331(6) yes
C29 H291 O15 2_667 148 0.94 2.34 3.171(6) yes
C31 H311 O7 2_667 149 0.93 2.36 3.199(6) yes
C43 H431 O6 2_666 172 0.94 2.60 3.536(6) yes
C45 H451 O23 2_766 131 0.94 2.60 3.290(6) yes
C50 H501 O28 . 160 0.94 2.19 3.088(6) yes
N4 H41 O20 1_545 168 0.87 2.00 2.858(6) yes
N1 H11 O3 2_667 127 0.87 2.46 3.070(6) yes
N1 H11 O17 2_667 158 0.87 2.11 2.937(6) yes
N1 H11 O25 2_667 129 0.87 2.34 2.965(6) yes
N8 H81 O8 1_545 167 0.87 1.93 2.791(6) yes
N3 H31 O1 2_667 174 0.86 2.01 2.870(6) yes
N5 H51 O5 2_667 159 0.87 2.07 2.897(6) yes
N9 H91 O23 2_766 139 0.87 2.36 3.062(6) yes
N9 H91 O24 2_766 141 0.87 2.11 2.843(6) yes
N6 H61 O27 . 123 0.86 2.39 2.941(6) yes
N6 H61 O28 . 156 0.86 1.98 2.783(6) yes
O310 H3102 O23 2_666 171 0.83 2.00 2.822(6) yes
N7 H71 O330 1_556 160 0.87 1.77 2.606(6) yes
O340 H3401 O39 . 162 0.83 1.99 2.789(6) yes
O330 H3301 O22 2_666 169 0.84 1.88 2.707(6) yes
N2 H21 O16 . 167 0.87 1.93 2.787(6) yes
O37 H372 O360 . 146 0.84 2.03 2.763(6) yes
O310 H3101 O35 . 177 0.83 1.97 2.799(6) yes
O330 H3302 O9 2_566 153 0.83 2.12 2.880(6) yes
O30 H302 O340 . 156 0.84 1.97 2.766(6) yes
N11 H111 O11 1_655 135 0.87 2.26 2.929(6) yes
N11 H111 O12 1_655 145 0.87 2.08 2.827(6) yes
O340 H3402 O310 2_666 163 0.84 2.04 2.858(6) yes
N10 H101 O290 1_545 149 0.87 1.99 2.775(6) yes
O32 H321 O30 1_545 160 0.84 1.97 2.768(6) yes
O30 H301 O8 2_676 172 0.84 2.11 2.949(6) yes
O37 H371 O35 2_666 159 0.83 1.97 2.766(6) yes
O32 H322 O18 2_666 165 0.83 2.21 3.026(6) yes
O360 H3602 O14 2_666 162 0.83 2.05 2.856(6) yes
O360 H3601 O410 . 160 0.84 2.04 2.841(6) yes
N12 H121 O430 2_666 167 0.87 1.93 2.785(6) yes
